data_4509543
loop_
_publ_author_name
'Biju, S.'
'Reddy, M. L. P.'
'Cowley, Alan H.'
'Vasudevan, Kalyan V.'

_publ_section_title
;
 Molecular Ladders of Lanthanide-3-phenyl-4-benzoyl-5-isoxazolonate and
 Bis(2-(diphenylphosphino)phenyl) Ether Oxide Complexes: The Role of the
 Ancillary Ligand in the Sensitization of Eu3+and Tb3+Luminescence
;
_journal_issue 8
_journal_name_full 'Crystal Growth &amp; Design'
_journal_page_first 3562
_journal_paper_doi 10.1021/cg900304g
_journal_volume 9
_journal_year 2009
_chemical_formula_moiety 'C84 H58 N3 O12 P2 Tb'
_chemical_formula_sum 'C84 H58 N3 O12 P2 Tb'
_chemical_formula_weight 1522.27
_space_group_IT_number 2
_symmetry_cell_setting triclinic
_symmetry_space_group_name_Hall '-P 1'
_symmetry_space_group_name_H-M 'P -1'
_atom_sites_solution_hydrogens geom
_atom_sites_solution_primary direct
_atom_sites_solution_secondary difmap
_audit_creation_method
;
manual editing of the .cif file 
created by SHELXTL Ver. 6.10 
;
_cell_angle_alpha 100.58(3)
_cell_angle_beta 95.75(3)
_cell_angle_gamma 107.52(3)
_cell_formula_units_Z 2
_cell_length_a 12.377(3)
_cell_length_b 12.833(3)
_cell_length_c 23.510(5)
_cell_measurement_reflns_used 301
_cell_measurement_temperature 153(2)
_cell_measurement_theta_max 27.48
_cell_measurement_theta_min 1.00
_cell_volume 3452.0(16)
_computing_cell_refinement 'Collect software, Nonius B.V. 1998'
_computing_data_collection 'Collect software, Nonius B.V. 1998'
_computing_data_reduction
;
DENZO and Scalepack (Otwinoski and Minor, 1997)
;
_computing_molecular_graphics 'XP SHELXTL/PC, Siemens Analytical'
_computing_structure_refinement 'XL SHELXTL/PC, Siemens Analytical'
_computing_structure_solution
;
SIR97 - Altomare A., Burla M.C., Camalli M., Cascarano G.L., Giacovazzo C., 
Guagliardi A., Moliterni A.G.G., Polidori G.,Spagna R.
;
_diffrn_ambient_temperature 153(2)
_diffrn_measured_fraction_theta_full 0.988
_diffrn_measured_fraction_theta_max 0.988
_diffrn_measurement_device_type 'Nonius Kappa CCD'
_diffrn_measurement_method \w-scan
_diffrn_radiation_monochromator graphite
_diffrn_radiation_source 'fine-focus sealed tube'
_diffrn_radiation_type MoK\a
_diffrn_radiation_wavelength 0.71073
_diffrn_reflns_av_R_equivalents 0.0411
_diffrn_reflns_av_sigmaI/netI 0.1254
_diffrn_reflns_limit_h_max 11
_diffrn_reflns_limit_h_min -16
_diffrn_reflns_limit_k_max 16
_diffrn_reflns_limit_k_min -16
_diffrn_reflns_limit_l_max 27
_diffrn_reflns_limit_l_min -30
_diffrn_reflns_number 22121
_diffrn_reflns_theta_full 27.47
_diffrn_reflns_theta_max 27.47
_diffrn_reflns_theta_min 1.71
_exptl_absorpt_coefficient_mu 1.140
_exptl_absorpt_correction_T_max 0.945
_exptl_absorpt_correction_T_min 0.921
_exptl_absorpt_correction_type multi-scan
_exptl_absorpt_process_details 'DENZO and Scalepack (Otwinoski and Minor, 1997)'
_exptl_crystal_colour colorless
_exptl_crystal_density_diffrn 1.465
_exptl_crystal_density_method 'not measured'
_exptl_crystal_description block
_exptl_crystal_F_000 1548
_exptl_crystal_size_max 0.20
_exptl_crystal_size_mid 0.16
_exptl_crystal_size_min 0.11
_refine_diff_density_max 1.450
_refine_diff_density_min -0.931
_refine_diff_density_rms 0.122
_refine_ls_extinction_method SHELXL
_refine_ls_goodness_of_fit_ref 1.030
_refine_ls_hydrogen_treatment constr
_refine_ls_matrix_type full
_refine_ls_number_parameters 919
_refine_ls_number_reflns 15625
_refine_ls_number_restraints 0
_refine_ls_restrained_S_all 1.030
_refine_ls_R_factor_all 0.1151
_refine_ls_R_factor_gt 0.0640
_refine_ls_shift/su_max 0.010
_refine_ls_shift/su_mean 0.001
_refine_ls_structure_factor_coef Fsqd
_refine_ls_weighting_details 'calc w=1/[\s^2^(Fo^2^)+(0.0360P)^2^+2.2230P] where P=(Fo^2^+2Fc^2^)/3'
_refine_ls_weighting_scheme calc
_refine_ls_wR_factor_gt 0.1009
_refine_ls_wR_factor_ref 0.1157
_reflns_number_gt 10462
_reflns_number_total 15625
_reflns_threshold_expression >2sigma(I)
_cod_data_source_file cg900304gsup2.cif
_cod_data_source_block sbkv109b
_cod_depositor_comments
;
The following automatic conversions were performed:

'_symmetry_cell_setting' value 'Triclinic' changed to 'triclinic'
according to /home/saulius/struct/CIF-dictionaries/cif_core.dic
dictionary named 'cif_core.dic' version 2.4.2 from 2011-04-26.

Automatic conversion script
Id: cif_fix_values 1891 2012-01-12 08:04:46Z andrius 
;
_cod_original_cell_volume 3451.8(12)
_cod_original_sg_symbol_Hall -P1
_cod_original_sg_symbol_H-M P-1
_cod_database_code 4509543

loop_
_symmetry_equiv_pos_as_xyz
'x, y, z'
'-x, -y, -z'

loop_
_atom_site_label
_atom_site_type_symbol
_atom_site_fract_x
_atom_site_fract_y
_atom_site_fract_z
_atom_site_U_iso_or_equiv
_atom_site_adp_type
_atom_site_occupancy
_atom_site_symmetry_multiplicity
_atom_site_calc_flag
_atom_site_refinement_flags
C17 C 0.9214(4) -0.0277(3) 0.33835(19) 0.0296(11) Uani 1 1 d .
C18 C 1.0331(4) 0.0280(3) 0.37245(18) 0.0263(11) Uani 1 1 d .
C19 C 1.0454(4) -0.0454(4) 0.41020(19) 0.0289(11) Uani 1 1 d .
C20 C 1.1472(4) -0.0404(4) 0.4507(2) 0.0335(12) Uani 1 1 d .
C21 C 1.1371(5) -0.0634(4) 0.5059(2) 0.0403(13) Uani 1 1 d .
H21 H 1.0653 -0.0806 0.5175 0.048 Uiso 1 1 calc R
C22 C 1.2300(5) -0.0613(5) 0.5434(2) 0.0527(16) Uani 1 1 d .
H22 H 1.2213 -0.0759 0.5803 0.063 Uiso 1 1 calc R
C23 C 1.3331(6) -0.0383(7) 0.5270(3) 0.085(2) Uani 1 1 d .
H23 H 1.3961 -0.0380 0.5523 0.102 Uiso 1 1 calc R
C24 C 1.3466(6) -0.0151(8) 0.4728(3) 0.106(3) Uani 1 1 d .
H24 H 1.4188 0.0008 0.4616 0.127 Uiso 1 1 calc R
C25 C 1.2534(5) -0.0152(6) 0.4345(3) 0.0681(19) Uani 1 1 d .
H25 H 1.2632 0.0017 0.3982 0.082 Uiso 1 1 calc R
C26 C 1.0983(4) 0.1366(3) 0.36728(19) 0.0286(11) Uani 1 1 d .
C27 C 1.1938(4) 0.2142(4) 0.4142(2) 0.0342(12) Uani 1 1 d .
C28 C 1.1919(5) 0.2174(4) 0.4732(2) 0.0471(15) Uani 1 1 d .
H28 H 1.1302 0.1686 0.4848 0.057 Uiso 1 1 calc R
C29 C 1.2812(6) 0.2926(5) 0.5150(3) 0.069(2) Uani 1 1 d .
H29 H 1.2794 0.2951 0.5547 0.083 Uiso 1 1 calc R
C30 C 1.3725(6) 0.3635(5) 0.4977(3) 0.096(3) Uani 1 1 d .
H30 H 1.4335 0.4128 0.5257 0.115 Uiso 1 1 calc R
C31 C 1.3746(6) 0.3624(5) 0.4388(3) 0.088(3) Uani 1 1 d .
H31 H 1.4363 0.4116 0.4274 0.106 Uiso 1 1 calc R
C32 C 1.2856(5) 0.2887(4) 0.3972(2) 0.0584(18) Uani 1 1 d .
H32 H 1.2865 0.2884 0.3577 0.070 Uiso 1 1 calc R
C42 C 1.1134(4) 0.4038(3) 0.26538(18) 0.0245(10) Uani 1 1 d .
C49 C 0.7804(7) 0.3048(4) 0.3960(2) 0.0584(18) Uani 1 1 d .
C50 C 0.8910(7) 0.3230(4) 0.4215(3) 0.080(2) Uani 1 1 d .
H50 H 0.9454 0.3131 0.3983 0.097 Uiso 1 1 calc R
C51 C 0.9219(12) 0.3570(7) 0.4832(4) 0.138(5) Uani 1 1 d .
H51 H 0.9959 0.3669 0.5012 0.165 Uiso 1 1 calc R
C52 C 0.8424(16) 0.3749(9) 0.5158(4) 0.161(7) Uani 1 1 d .
H52 H 0.8640 0.4001 0.5563 0.193 Uiso 1 1 calc R
C53 C 0.7293(14) 0.3569(8) 0.4910(4) 0.150(5) Uani 1 1 d .
H53 H 0.6761 0.3690 0.5144 0.180 Uiso 1 1 calc R
C54 C 0.6979(8) 0.3206(6) 0.4304(3) 0.089(3) Uani 1 1 d .
H54 H 0.6227 0.3069 0.4129 0.107 Uiso 1 1 calc R
N2 N 0.9545(3) -0.1333(3) 0.40260(16) 0.0362(10) Uani 1 1 d .
O2 O 0.7459(3) 0.0164(2) 0.19381(13) 0.0320(8) Uani 1 1 d .
O4 O 0.8655(3) -0.0045(2) 0.29919(13) 0.0340(8) Uani 1 1 d .
O5 O 1.0751(3) 0.1727(2) 0.32300(13) 0.0365(9) Uani 1 1 d .
O6 O 0.8721(3) -0.1219(2) 0.35842(13) 0.0360(8) Uani 1 1 d .
O7 O 1.1192(3) 0.1756(2) 0.20536(13) 0.0316(8) Uani 1 1 d .
O8 O 1.0180(3) 0.3294(2) 0.26151(12) 0.0283(7) Uani 1 1 d .
O10 O 0.7613(3) 0.2976(2) 0.19482(12) 0.0289(7) Uani 1 1 d .
O12 O 0.8259(3) 0.2047(2) 0.29478(13) 0.0329(8) Uani 1 1 d .
P1 P 0.74483(12) 0.26100(10) 0.31770(5) 0.0340(3) Uani 1 1 d .
Tb1 Tb 0.93594(2) 0.129217(17) 0.238377(9) 0.02599(8) Uani 1 1 d .
C1 C 0.8709(4) -0.1342(4) 0.1679(2) 0.0332(12) Uani 1 1 d .
C2 C 0.7489(4) -0.1633(3) 0.15547(19) 0.0294(11) Uani 1 1 d .
C3 C 0.7124(4) -0.2787(4) 0.12432(19) 0.0306(12) Uani 1 1 d .
C4 C 0.5960(4) -0.3537(4) 0.0952(2) 0.0353(12) Uani 1 1 d .
C5 C 0.5459(5) -0.4545(4) 0.1113(2) 0.0419(14) Uani 1 1 d .
H5 H 0.5857 -0.4760 0.1402 0.050 Uiso 1 1 calc R
C6 C 0.4359(5) -0.5226(4) 0.0837(3) 0.0521(16) Uani 1 1 d .
H6 H 0.4015 -0.5892 0.0948 0.063 Uiso 1 1 calc R
C7 C 0.3779(5) -0.4919(5) 0.0402(3) 0.0553(16) Uani 1 1 d .
H7 H 0.3046 -0.5382 0.0218 0.066 Uiso 1 1 calc R
C8 C 0.4278(5) -0.3926(5) 0.0237(2) 0.0495(15) Uani 1 1 d .
H8 H 0.3885 -0.3722 -0.0059 0.059 Uiso 1 1 calc R
C9 C 0.5359(5) -0.3243(4) 0.0514(2) 0.0433(14) Uani 1 1 d .
H9 H 0.5691 -0.2573 0.0404 0.052 Uiso 1 1 calc R
C10 C 0.6914(4) -0.0845(4) 0.17126(18) 0.0292(11) Uani 1 1 d .
C11 C 0.5634(4) -0.1167(3) 0.16137(19) 0.0291(11) Uani 1 1 d .
C12 C 0.4935(4) -0.2130(4) 0.1746(2) 0.0394(13) Uani 1 1 d .
H12 H 0.5263 -0.2609 0.1894 0.047 Uiso 1 1 calc R
C13 C 0.3759(5) -0.2381(4) 0.1660(2) 0.0481(15) Uani 1 1 d .
H13 H 0.3299 -0.3033 0.1746 0.058 Uiso 1 1 calc R
C14 C 0.3262(5) -0.1678(4) 0.1447(2) 0.0488(15) Uani 1 1 d .
H14 H 0.2467 -0.1854 0.1388 0.059 Uiso 1 1 calc R
C15 C 0.3948(4) -0.0704(4) 0.1321(2) 0.0430(14) Uani 1 1 d .
H15 H 0.3618 -0.0224 0.1175 0.052 Uiso 1 1 calc R
C16 C 0.5130(4) -0.0450(4) 0.1413(2) 0.0344(12) Uani 1 1 d .
H16 H 0.5592 0.0213 0.1338 0.041 Uiso 1 1 calc R
C33 C 1.2014(4) 0.2664(4) 0.22114(19) 0.0324(12) Uani 1 1 d .
C34 C 1.2113(4) 0.3744(3) 0.25282(19) 0.0275(11) Uani 1 1 d .
C35 C 1.3319(4) 0.4362(4) 0.2594(2) 0.0342(12) Uani 1 1 d .
C36 C 1.4021(4) 0.5489(4) 0.2954(2) 0.0381(13) Uani 1 1 d .
C37 C 1.3759(5) 0.5910(4) 0.3486(2) 0.0500(16) Uani 1 1 d .
H37 H 1.3117 0.5498 0.3618 0.060 Uiso 1 1 calc R
C38 C 1.4449(5) 0.6945(5) 0.3824(2) 0.0618(18) Uani 1 1 d .
H38 H 1.4267 0.7227 0.4182 0.074 Uiso 1 1 calc R
C39 C 1.5394(6) 0.7551(5) 0.3635(3) 0.068(2) Uani 1 1 d .
H39 H 1.5864 0.8237 0.3868 0.082 Uiso 1 1 calc R
C40 C 1.5650(5) 0.7155(5) 0.3108(3) 0.0624(19) Uani 1 1 d .
H40 H 1.6283 0.7583 0.2976 0.075 Uiso 1 1 calc R
C41 C 1.4972(4) 0.6111(4) 0.2763(3) 0.0472(15) Uani 1 1 d .
H41 H 1.5161 0.5837 0.2405 0.057 Uiso 1 1 calc R
C43 C 1.1151(4) 0.5222(3) 0.28118(19) 0.0261(11) Uani 1 1 d .
C44 C 1.1725(4) 0.6005(4) 0.2515(2) 0.0414(13) Uani 1 1 d .
H44 H 1.2151 0.5806 0.2235 0.050 Uiso 1 1 calc R
C45 C 1.1663(5) 0.7081(4) 0.2635(3) 0.0499(15) Uani 1 1 d .
H45 H 1.2015 0.7592 0.2421 0.060 Uiso 1 1 calc R
C46 C 1.1086(5) 0.7396(4) 0.3067(2) 0.0495(15) Uani 1 1 d .
H46 H 1.1059 0.8124 0.3151 0.059 Uiso 1 1 calc R
C47 C 1.0544(4) 0.6633(4) 0.3377(2) 0.0443(14) Uani 1 1 d .
H47 H 1.0171 0.6849 0.3679 0.053 Uiso 1 1 calc R
C48 C 1.0562(4) 0.5544(4) 0.3236(2) 0.0336(12) Uani 1 1 d .
H48 H 1.0166 0.5021 0.3432 0.040 Uiso 1 1 calc R
C55 C 0.5992(4) 0.1670(4) 0.3018(2) 0.0372(13) Uani 1 1 d .
C56 C 0.5849(5) 0.0557(4) 0.3050(2) 0.0410(13) Uani 1 1 d .
H56 H 0.6485 0.0325 0.3111 0.049 Uiso 1 1 calc R
C57 C 0.4749(5) -0.0192(4) 0.2989(2) 0.0508(15) Uani 1 1 d .
H57 H 0.4650 -0.0929 0.3014 0.061 Uiso 1 1 calc R
C58 C 0.3807(6) 0.0140(5) 0.2895(3) 0.0582(17) Uani 1 1 d .
H58 H 0.3075 -0.0369 0.2862 0.070 Uiso 1 1 calc R
C59 C 0.3933(5) 0.1225(5) 0.2847(3) 0.0670(19) Uani 1 1 d .
H59 H 0.3292 0.1442 0.2767 0.080 Uiso 1 1 calc R
C60 C 0.5039(5) 0.1992(4) 0.2919(3) 0.0528(16) Uani 1 1 d .
H60 H 0.5132 0.2731 0.2900 0.063 Uiso 1 1 calc R
C61 C 0.7518(4) 0.3870(3) 0.29218(19) 0.0295(11) Uani 1 1 d .
C62 C 0.7559(4) 0.4863(4) 0.3313(2) 0.0389(13) Uani 1 1 d .
H62 H 0.7497 0.4853 0.3703 0.047 Uiso 1 1 calc R
C63 C 0.7691(4) 0.5849(4) 0.3128(2) 0.0419(14) Uani 1 1 d .
H63 H 0.7708 0.6492 0.3392 0.050 Uiso 1 1 calc R
C64 C 0.7796(4) 0.5879(4) 0.2555(2) 0.0392(13) Uani 1 1 d .
H64 H 0.7892 0.6546 0.2432 0.047 Uiso 1 1 calc R
C65 C 0.7758(4) 0.4914(4) 0.2157(2) 0.0350(12) Uani 1 1 d .
H65 H 0.7841 0.4935 0.1770 0.042 Uiso 1 1 calc R
C66 C 0.7595(4) 0.3934(3) 0.23425(18) 0.0265(11) Uani 1 1 d .
C67 C 0.6767(4) 0.2545(3) 0.14557(18) 0.0241(11) Uani 1 1 d .
C68 C 0.5661(4) 0.2580(3) 0.1462(2) 0.0309(11) Uani 1 1 d .
H68 H 0.5472 0.2953 0.1796 0.037 Uiso 1 1 calc R
C69 C 0.4840(4) 0.2051(4) 0.0963(2) 0.0329(12) Uani 1 1 d .
H69 H 0.4092 0.2064 0.0963 0.040 Uiso 1 1 calc R
C70 C 0.5123(4) 0.1504(3) 0.0464(2) 0.0310(12) Uani 1 1 d .
H70 H 0.4563 0.1142 0.0134 0.037 Uiso 1 1 calc R
C71 C 0.6221(4) 0.1494(3) 0.04554(19) 0.0263(11) Uani 1 1 d .
H71 H 0.6405 0.1143 0.0114 0.032 Uiso 1 1 calc R
C72 C 0.7078(4) 0.2005(3) 0.09538(18) 0.0220(10) Uani 1 1 d .
C73 C 0.9388(4) 0.3394(4) 0.09231(18) 0.0288(11) Uani 1 1 d .
C74 C 0.8940(4) 0.4186(4) 0.0763(2) 0.0364(13) Uani 1 1 d .
H74 H 0.8147 0.4011 0.0673 0.044 Uiso 1 1 calc R
C75 C 0.9648(5) 0.5234(4) 0.0735(2) 0.0446(14) Uani 1 1 d .
H75 H 0.9341 0.5767 0.0635 0.054 Uiso 1 1 calc R
C76 C 1.0819(5) 0.5469(5) 0.0857(2) 0.0545(17) Uani 1 1 d .
H76 H 1.1305 0.6165 0.0834 0.065 Uiso 1 1 calc R
C77 C 1.1284(5) 0.4696(5) 0.1014(2) 0.0534(16) Uani 1 1 d .
H77 H 1.2077 0.4867 0.1094 0.064 Uiso 1 1 calc R
C78 C 1.0561(4) 0.3658(4) 0.1052(2) 0.0416(13) Uani 1 1 d .
H78 H 1.0872 0.3138 0.1166 0.050 Uiso 1 1 calc R
C79 C 0.8543(4) 0.1065(4) 0.02889(19) 0.0291(11) Uani 1 1 d .
C80 C 0.8872(4) 0.1428(5) -0.0210(2) 0.0402(13) Uani 1 1 d .
H80 H 0.9057 0.2183 -0.0217 0.048 Uiso 1 1 calc R
C81 C 0.8921(4) 0.0657(6) -0.0696(2) 0.0503(15) Uani 1 1 d .
H81 H 0.9141 0.0896 -0.1030 0.060 Uiso 1 1 calc R
C82 C 0.8650(5) -0.0451(6) -0.0687(3) 0.0564(17) Uani 1 1 d .
H82 H 0.8684 -0.0960 -0.1016 0.068 Uiso 1 1 calc R
C83 C 0.8328(5) -0.0826(5) -0.0201(3) 0.0554(16) Uani 1 1 d .
H83 H 0.8141 -0.1585 -0.0201 0.066 Uiso 1 1 calc R
C84 C 0.8283(4) -0.0064(4) 0.0292(2) 0.0394(13) Uani 1 1 d .
H84 H 0.8078 -0.0313 0.0626 0.047 Uiso 1 1 calc R
N1 N 0.7971(4) -0.3183(3) 0.11970(17) 0.0406(11) Uani 1 1 d .
N3 N 1.3891(4) 0.3765(3) 0.2328(2) 0.0479(12) Uani 1 1 d .
O1 O 0.9494(3) -0.0449(2) 0.19162(14) 0.0373(8) Uani 1 1 d .
O3 O 0.9000(3) -0.2272(2) 0.14857(15) 0.0420(9) Uani 1 1 d .
O9 O 1.3050(3) 0.2679(3) 0.20536(15) 0.0453(9) Uani 1 1 d .
O11 O 0.9005(3) 0.1653(2) 0.14716(12) 0.0312(8) Uani 1 1 d .
P2 P 0.85326(10) 0.20074(9) 0.09568(5) 0.0250(3) Uani 1 1 d .

loop_
_atom_site_aniso_label
_atom_site_aniso_U_11
_atom_site_aniso_U_22
_atom_site_aniso_U_33
_atom_site_aniso_U_23
_atom_site_aniso_U_13
_atom_site_aniso_U_12
C17 0.043(3) 0.015(2) 0.025(3) 0.0003(18) -0.001(2) 0.007(2)
C18 0.033(3) 0.025(2) 0.020(2) 0.0036(18) -0.002(2) 0.009(2)
C19 0.045(3) 0.024(2) 0.021(2) 0.0023(18) 0.002(2) 0.019(2)
C20 0.045(3) 0.032(3) 0.029(3) 0.005(2) -0.001(2) 0.023(2)
C21 0.055(3) 0.036(3) 0.034(3) 0.009(2) -0.001(3) 0.022(3)
C22 0.067(4) 0.061(4) 0.036(3) 0.017(3) -0.002(3) 0.030(3)
C23 0.066(5) 0.144(7) 0.061(5) 0.046(5) -0.008(4) 0.049(5)
C24 0.044(4) 0.209(10) 0.091(6) 0.071(6) 0.012(4) 0.058(5)
C25 0.064(4) 0.118(6) 0.045(4) 0.037(4) 0.014(3) 0.049(4)
C26 0.035(3) 0.028(2) 0.022(3) 0.0031(19) -0.002(2) 0.013(2)
C27 0.039(3) 0.028(3) 0.031(3) 0.006(2) -0.009(2) 0.009(2)
C28 0.060(4) 0.036(3) 0.029(3) 0.003(2) -0.013(3) 0.001(3)
C29 0.094(5) 0.051(4) 0.036(3) 0.001(3) -0.023(3) 0.002(4)
C30 0.100(6) 0.062(4) 0.072(5) 0.015(4) -0.053(4) -0.031(4)
C31 0.070(5) 0.074(5) 0.078(5) 0.033(4) -0.034(4) -0.032(4)
C32 0.056(4) 0.051(3) 0.045(4) 0.017(3) -0.020(3) -0.011(3)
C42 0.034(3) 0.025(2) 0.018(2) 0.0049(18) 0.000(2) 0.015(2)
C49 0.121(6) 0.037(3) 0.025(3) 0.012(2) 0.008(4) 0.036(3)
C50 0.144(7) 0.032(3) 0.047(4) 0.003(3) -0.030(4) 0.020(4)
C51 0.256(15) 0.059(5) 0.066(6) 0.001(5) -0.065(8) 0.041(7)
C52 0.34(2) 0.092(7) 0.030(6) -0.004(5) -0.027(9) 0.070(10)
C53 0.314(18) 0.121(8) 0.042(6) 0.024(5) 0.059(8) 0.098(10)
C54 0.174(8) 0.084(5) 0.036(4) 0.022(3) 0.038(5) 0.068(5)
N2 0.052(3) 0.025(2) 0.032(2) 0.0076(17) -0.005(2) 0.015(2)
O2 0.0391(19) 0.0205(16) 0.0305(18) -0.0013(13) -0.0071(15) 0.0092(15)
O4 0.0377(19) 0.0252(16) 0.0335(19) 0.0087(14) -0.0108(15) 0.0061(15)
O5 0.045(2) 0.0279(17) 0.0281(19) 0.0108(14) -0.0089(15) 0.0012(15)
O6 0.046(2) 0.0205(16) 0.036(2) 0.0108(14) -0.0067(16) 0.0041(15)
O7 0.0332(19) 0.0308(18) 0.0265(18) -0.0026(13) -0.0033(14) 0.0122(15)
O8 0.0327(18) 0.0231(16) 0.0260(18) 0.0011(12) 0.0031(14) 0.0078(15)
O10 0.0366(18) 0.0303(17) 0.0188(17) -0.0013(13) -0.0014(14) 0.0153(14)
O12 0.044(2) 0.0250(16) 0.0327(19) 0.0092(13) 0.0060(15) 0.0141(15)
P1 0.0580(9) 0.0253(6) 0.0225(7) 0.0072(5) 0.0088(6) 0.0175(6)
Tb1 0.03374(14) 0.01826(11) 0.02170(13) 0.00123(8) -0.00658(9) 0.00779(9)
C1 0.048(3) 0.029(3) 0.025(3) 0.005(2) 0.001(2) 0.018(3)
C2 0.041(3) 0.018(2) 0.028(3) 0.0044(18) 0.000(2) 0.011(2)
C3 0.044(3) 0.026(2) 0.022(3) 0.0070(19) 0.000(2) 0.012(2)
C4 0.044(3) 0.030(3) 0.029(3) 0.002(2) 0.000(2) 0.014(2)
C5 0.058(4) 0.031(3) 0.037(3) 0.005(2) -0.002(3) 0.019(3)
C6 0.052(4) 0.030(3) 0.064(4) 0.005(3) -0.001(3) 0.006(3)
C7 0.043(3) 0.052(4) 0.057(4) -0.004(3) -0.002(3) 0.009(3)
C8 0.056(4) 0.056(4) 0.035(3) 0.002(3) -0.003(3) 0.024(3)
C9 0.056(4) 0.036(3) 0.033(3) 0.005(2) -0.004(3) 0.013(3)
C10 0.042(3) 0.027(3) 0.017(2) 0.0091(19) -0.002(2) 0.009(2)
C11 0.038(3) 0.019(2) 0.025(3) 0.0014(18) 0.003(2) 0.005(2)
C12 0.050(3) 0.029(3) 0.043(3) 0.014(2) 0.014(3) 0.013(2)
C13 0.056(4) 0.032(3) 0.057(4) 0.017(3) 0.027(3) 0.006(3)
C14 0.033(3) 0.046(3) 0.062(4) 0.015(3) 0.012(3) 0.002(3)
C15 0.035(3) 0.044(3) 0.049(3) 0.016(3) 0.001(3) 0.011(3)
C16 0.035(3) 0.024(2) 0.040(3) 0.012(2) 0.003(2) 0.000(2)
C33 0.036(3) 0.041(3) 0.021(3) 0.004(2) -0.004(2) 0.017(3)
C34 0.031(3) 0.023(2) 0.026(3) 0.0058(19) -0.002(2) 0.007(2)
C35 0.038(3) 0.033(3) 0.034(3) 0.012(2) -0.001(2) 0.014(2)
C36 0.030(3) 0.035(3) 0.045(3) 0.012(2) -0.008(2) 0.007(2)
C37 0.054(4) 0.045(3) 0.036(3) 0.006(3) -0.008(3) 0.000(3)
C38 0.079(4) 0.048(4) 0.038(3) 0.005(3) -0.019(3) 0.001(3)
C39 0.071(5) 0.045(4) 0.063(5) 0.014(3) -0.033(4) -0.004(3)
C40 0.033(3) 0.050(4) 0.094(6) 0.031(4) -0.013(3) -0.003(3)
C41 0.031(3) 0.046(3) 0.063(4) 0.019(3) -0.003(3) 0.010(3)
C43 0.030(3) 0.022(2) 0.023(3) 0.0024(18) -0.003(2) 0.007(2)
C44 0.046(3) 0.030(3) 0.053(4) 0.011(2) 0.018(3) 0.015(2)
C45 0.067(4) 0.029(3) 0.058(4) 0.019(3) 0.024(3) 0.012(3)
C46 0.070(4) 0.022(3) 0.053(4) 0.006(2) 0.011(3) 0.012(3)
C47 0.054(4) 0.033(3) 0.044(3) -0.002(2) 0.010(3) 0.016(3)
C48 0.041(3) 0.025(2) 0.033(3) 0.006(2) 0.006(2) 0.009(2)
C55 0.051(3) 0.036(3) 0.039(3) 0.021(2) 0.024(3) 0.022(3)
C56 0.063(4) 0.035(3) 0.032(3) 0.012(2) 0.009(3) 0.023(3)
C57 0.071(4) 0.039(3) 0.048(4) 0.019(3) 0.021(3) 0.017(3)
C58 0.065(4) 0.050(4) 0.069(4) 0.029(3) 0.039(3) 0.014(3)
C59 0.056(4) 0.064(4) 0.104(6) 0.043(4) 0.041(4) 0.029(3)
C60 0.058(4) 0.041(3) 0.077(4) 0.030(3) 0.035(3) 0.024(3)
C61 0.041(3) 0.024(2) 0.023(3) 0.0033(19) 0.004(2) 0.012(2)
C62 0.059(4) 0.033(3) 0.026(3) 0.005(2) 0.006(2) 0.019(3)
C63 0.065(4) 0.019(2) 0.038(3) -0.004(2) -0.002(3) 0.017(2)
C64 0.056(3) 0.024(3) 0.037(3) 0.012(2) -0.001(3) 0.012(2)
C65 0.048(3) 0.034(3) 0.023(3) 0.009(2) 0.000(2) 0.013(2)
C66 0.035(3) 0.022(2) 0.021(2) 0.0012(18) 0.002(2) 0.010(2)
C67 0.030(3) 0.015(2) 0.025(3) 0.0059(18) 0.003(2) 0.0036(19)
C68 0.038(3) 0.021(2) 0.035(3) 0.009(2) 0.010(2) 0.008(2)
C69 0.025(3) 0.026(2) 0.050(3) 0.012(2) 0.006(2) 0.009(2)
C70 0.026(3) 0.023(2) 0.039(3) 0.007(2) -0.007(2) 0.004(2)
C71 0.031(3) 0.024(2) 0.023(3) 0.0073(18) 0.001(2) 0.008(2)
C72 0.024(2) 0.020(2) 0.023(3) 0.0078(18) 0.0011(19) 0.0079(19)
C73 0.029(3) 0.037(3) 0.019(2) 0.004(2) 0.003(2) 0.010(2)
C74 0.034(3) 0.039(3) 0.033(3) 0.011(2) 0.007(2) 0.006(2)
C75 0.057(4) 0.033(3) 0.045(3) 0.013(2) 0.015(3) 0.012(3)
C76 0.053(4) 0.044(3) 0.045(4) 0.008(3) 0.006(3) -0.013(3)
C77 0.035(3) 0.063(4) 0.047(4) 0.008(3) -0.001(3) -0.002(3)
C78 0.032(3) 0.053(3) 0.036(3) 0.012(2) -0.001(2) 0.010(3)
C79 0.021(2) 0.042(3) 0.023(3) 0.001(2) -0.002(2) 0.015(2)
C80 0.037(3) 0.059(3) 0.025(3) 0.007(2) 0.003(2) 0.019(3)
C81 0.038(3) 0.093(5) 0.021(3) 0.002(3) 0.001(2) 0.029(3)
C82 0.037(3) 0.081(5) 0.040(4) -0.023(3) -0.007(3) 0.029(3)
C83 0.048(4) 0.050(3) 0.055(4) -0.017(3) -0.004(3) 0.017(3)
C84 0.033(3) 0.041(3) 0.041(3) 0.000(2) 0.000(2) 0.016(2)
N1 0.052(3) 0.024(2) 0.040(3) -0.0008(18) -0.005(2) 0.011(2)
N3 0.031(2) 0.041(3) 0.061(3) 0.001(2) -0.003(2) 0.006(2)
O1 0.0377(19) 0.0266(18) 0.042(2) -0.0003(15) -0.0051(16) 0.0107(16)
O3 0.046(2) 0.0266(18) 0.049(2) -0.0023(15) -0.0017(17) 0.0159(16)
O9 0.033(2) 0.046(2) 0.055(2) -0.0013(17) 0.0037(18) 0.0198(17)
O11 0.0359(19) 0.0341(17) 0.0232(17) 0.0035(13) -0.0028(14) 0.0153(15)
P2 0.0260(7) 0.0283(6) 0.0193(6) 0.0035(5) -0.0010(5) 0.0097(5)

loop_
_atom_type_symbol
_atom_type_description
_atom_type_scat_dispersion_real
_atom_type_scat_dispersion_imag
_atom_type_scat_source
C C 0.0030 0.0020 'International Tables Vol C Tables 4.2.6.8 and 6.1.1.4'
H H 0.0000 0.0000 'International Tables Vol C Tables 4.2.6.8 and 6.1.1.4'
N N 0.0060 0.0030 'International Tables Vol C Tables 4.2.6.8 and 6.1.1.4'
O O 0.0110 0.0060 'International Tables Vol C Tables 4.2.6.8 and 6.1.1.4'
P P 0.1020 0.0940 'International Tables Vol C Tables 4.2.6.8 and 6.1.1.4'
Tb Tb -0.1720 4.1540 'International Tables Vol C Tables 4.2.6.8 and 6.1.1.4'

loop_
_geom_angle_atom_site_label_1
_geom_angle_atom_site_label_2
_geom_angle_atom_site_label_3
_geom_angle
O4 C17 O6 119.2(4)
O4 C17 C18 133.0(4)
O6 C17 C18 107.7(4)
C26 C18 C17 120.4(4)
C26 C18 C19 135.4(4)
C17 C18 C19 104.0(4)
N2 C19 C18 112.7(4)
N2 C19 C20 117.3(4)
C18 C19 C20 129.8(4)
C25 C20 C21 118.2(5)
C25 C20 C19 120.9(5)
C21 C20 C19 120.9(5)
C22 C21 C20 121.6(5)
C22 C21 H21 119.2
C20 C21 H21 119.2
C23 C22 C21 119.9(5)
C23 C22 H22 120.1
C21 C22 H22 120.1
C22 C23 C24 120.2(6)
C22 C23 H23 119.9
C24 C23 H23 119.9
C23 C24 C25 120.6(7)
C23 C24 H24 119.7
C25 C24 H24 119.7
C20 C25 C24 119.5(6)
C20 C25 H25 120.3
C24 C25 H25 120.3
O5 C26 C18 120.5(4)
O5 C26 C27 117.1(4)
C18 C26 C27 122.3(4)
C28 C27 C32 119.5(4)
C28 C27 C26 122.6(4)
C32 C27 C26 117.9(4)
C27 C28 C29 120.3(5)
C27 C28 H28 119.8
C29 C28 H28 119.8
C30 C29 C28 119.6(6)
C30 C29 H29 120.2
C28 C29 H29 120.2
C29 C30 C31 120.6(5)
C29 C30 H30 119.7
C31 C30 H30 119.7
C32 C31 C30 119.9(6)
C32 C31 H31 120.0
C30 C31 H31 120.0
C31 C32 C27 120.0(5)
C31 C32 H32 120.0
C27 C32 H32 120.0
O8 C42 C34 120.8(4)
O8 C42 C43 116.2(4)
C34 C42 C43 122.9(4)
C50 C49 C54 120.7(6)
C50 C49 P1 118.1(6)
C54 C49 P1 121.2(6)
C49 C50 C51 119.6(9)
C49 C50 H50 120.2
C51 C50 H50 120.2
C52 C51 C50 119.1(12)
C52 C51 H51 120.5
C50 C51 H51 120.5
C51 C52 C53 122.4(10)
C51 C52 H52 118.8
C53 C52 H52 118.8
C54 C53 C52 118.6(12)
C54 C53 H53 120.7
C52 C53 H53 120.7
C53 C54 C49 119.6(9)
C53 C54 H54 120.2
C49 C54 H54 120.2
C19 N2 O6 106.3(3)
C10 O2 Tb1 138.5(3)
C17 O4 Tb1 128.0(3)
C26 O5 Tb1 141.8(3)
C17 O6 N2 109.2(3)
C33 O7 Tb1 127.7(3)
C42 O8 Tb1 139.3(3)
C67 O10 C66 117.5(3)
P1 O12 Tb1 165.71(19)
O12 P1 C49 109.5(3)
O12 P1 C55 111.7(2)
C49 P1 C55 106.2(3)
O12 P1 C61 113.7(2)
C49 P1 C61 105.4(2)
C55 P1 C61 109.8(2)
O12 Tb1 O11 105.94(11)
O12 Tb1 O5 88.80(12)
O11 Tb1 O5 144.51(10)
O12 Tb1 O1 141.72(11)
O11 Tb1 O1 88.59(11)
O5 Tb1 O1 99.61(11)
O12 Tb1 O2 77.09(11)
O11 Tb1 O2 71.72(10)
O5 Tb1 O2 143.75(10)
O1 Tb1 O2 74.26(11)
O12 Tb1 O8 70.81(10)
O11 Tb1 O8 79.75(10)
O5 Tb1 O8 74.90(10)
O1 Tb1 O8 147.44(11)
O2 Tb1 O8 128.59(11)
O12 Tb1 O7 142.46(10)
O11 Tb1 O7 74.74(11)
O5 Tb1 O7 74.20(11)
O1 Tb1 O7 75.13(11)
O2 Tb1 O7 134.54(10)
O8 Tb1 O7 72.50(11)
O12 Tb1 O4 75.06(11)
O11 Tb1 O4 143.00(10)
O5 Tb1 O4 71.52(10)
O1 Tb1 O4 72.52(11)
O2 Tb1 O4 72.61(10)
O8 Tb1 O4 131.94(10)
O7 Tb1 O4 127.23(11)
O1 C1 O3 118.3(4)
O1 C1 C2 133.1(5)
O3 C1 C2 108.6(4)
C10 C2 C1 122.3(4)
C10 C2 C3 134.4(4)
C1 C2 C3 103.3(4)
N1 C3 C2 113.1(4)
N1 C3 C4 117.5(4)
C2 C3 C4 129.4(5)
C9 C4 C5 119.3(4)
C9 C4 C3 120.1(4)
C5 C4 C3 120.6(4)
C6 C5 C4 119.4(5)
C6 C5 H5 120.3
C4 C5 H5 120.3
C7 C6 C5 120.3(5)
C7 C6 H6 119.8
C5 C6 H6 119.8
C6 C7 C8 120.3(5)
C6 C7 H7 119.8
C8 C7 H7 119.8
C9 C8 C7 119.6(5)
C9 C8 H8 120.2
C7 C8 H8 120.2
C8 C9 C4 121.1(5)
C8 C9 H9 119.5
C4 C9 H9 119.5
O2 C10 C2 121.4(4)
O2 C10 C11 116.3(4)
C2 C10 C11 122.2(4)
C16 C11 C12 118.7(5)
C16 C11 C10 118.8(4)
C12 C11 C10 122.4(4)
C13 C12 C11 120.5(5)
C13 C12 H12 119.8
C11 C12 H12 119.8
C14 C13 C12 120.6(5)
C14 C13 H13 119.7
C12 C13 H13 119.7
C13 C14 C15 119.7(5)
C13 C14 H14 120.1
C15 C14 H14 120.1
C16 C15 C14 119.5(5)
C16 C15 H15 120.3
C14 C15 H15 120.3
C11 C16 C15 121.1(4)
C11 C16 H16 119.5
C15 C16 H16 119.5
O7 C33 O9 117.9(4)
O7 C33 C34 133.2(5)
O9 C33 C34 109.0(4)
C33 C34 C42 121.6(4)
C33 C34 C35 103.8(4)
C42 C34 C35 134.2(4)
N3 C35 C34 112.5(4)
N3 C35 C36 115.9(4)
C34 C35 C36 131.3(5)
C41 C36 C37 119.2(5)
C41 C36 C35 119.6(5)
C37 C36 C35 121.1(4)
C36 C37 C38 120.2(5)
C36 C37 H37 119.9
C38 C37 H37 119.9
C39 C38 C37 120.3(6)
C39 C38 H38 119.8
C37 C38 H38 119.8
C40 C39 C38 120.1(5)
C40 C39 H39 120.0
C38 C39 H39 120.0
C39 C40 C41 120.6(6)
C39 C40 H40 119.7
C41 C40 H40 119.7
C36 C41 C40 119.6(6)
C36 C41 H41 120.2
C40 C41 H41 120.2
C48 C43 C44 118.9(4)
C48 C43 C42 120.4(4)
C44 C43 C42 120.6(4)
C45 C44 C43 120.1(5)
C45 C44 H44 120.0
C43 C44 H44 120.0
C46 C45 C44 120.3(5)
C46 C45 H45 119.9
C44 C45 H45 119.9
C45 C46 C47 119.9(5)
C45 C46 H46 120.0
C47 C46 H46 120.0
C46 C47 C48 119.5(5)
C46 C47 H47 120.3
C48 C47 H47 120.3
C43 C48 C47 121.2(4)
C43 C48 H48 119.4
C47 C48 H48 119.4
C60 C55 C56 119.4(5)
C60 C55 P1 124.5(4)
C56 C55 P1 115.9(4)
C57 C56 C55 119.3(5)
C57 C56 H56 120.4
C55 C56 H56 120.4
C58 C57 C56 120.8(5)
C58 C57 H57 119.6
C56 C57 H57 119.6
C57 C58 C59 120.6(5)
C57 C58 H58 119.7
C59 C58 H58 119.7
C58 C59 C60 119.0(6)
C58 C59 H59 120.5
C60 C59 H59 120.5
C55 C60 C59 120.9(5)
C55 C60 H60 119.6
C59 C60 H60 119.6
C66 C61 C62 116.6(4)
C66 C61 P1 122.3(3)
C62 C61 P1 121.1(3)
C63 C62 C61 121.3(4)
C63 C62 H62 119.3
C61 C62 H62 119.3
C64 C63 C62 120.0(4)
C64 C63 H63 120.0
C62 C63 H63 120.0
C63 C64 C65 120.1(4)
C63 C64 H64 119.9
C65 C64 H64 119.9
C66 C65 C64 119.3(4)
C66 C65 H65 120.4
C64 C65 H65 120.4
C65 C66 C61 122.6(4)
C65 C66 O10 119.1(4)
C61 C66 O10 118.0(4)
O10 C67 C68 122.5(4)
O10 C67 C72 115.8(4)
C68 C67 C72 121.6(4)
C67 C68 C69 118.9(5)
C67 C68 H68 120.5
C69 C68 H68 120.5
C70 C69 C68 120.6(5)
C70 C69 H69 119.7
C68 C69 H69 119.7
C71 C70 C69 120.3(4)
C71 C70 H70 119.8
C69 C70 H70 119.8
C70 C71 C72 121.1(4)
C70 C71 H71 119.5
C72 C71 H71 119.5
C67 C72 C71 117.5(4)
C67 C72 P2 120.2(3)
C71 C72 P2 122.3(4)
C78 C73 C74 119.0(4)
C78 C73 P2 116.9(4)
C74 C73 P2 124.1(4)
C75 C74 C73 121.3(5)
C75 C74 H74 119.4
C73 C74 H74 119.4
C76 C75 C74 118.5(5)
C76 C75 H75 120.8
C74 C75 H75 120.8
C77 C76 C75 121.3(5)
C77 C76 H76 119.3
C75 C76 H76 119.3
C76 C77 C78 119.5(5)
C76 C77 H77 120.3
C78 C77 H77 120.3
C73 C78 C77 120.4(5)
C73 C78 H78 119.8
C77 C78 H78 119.8
C84 C79 C80 119.2(5)
C84 C79 P2 117.6(4)
C80 C79 P2 123.1(4)
C81 C80 C79 119.6(5)
C81 C80 H80 120.2
C79 C80 H80 120.2
C82 C81 C80 120.3(5)
C82 C81 H81 119.8
C80 C81 H81 119.8
C81 C82 C83 121.1(5)
C81 C82 H82 119.5
C83 C82 H82 119.5
C82 C83 C84 119.4(6)
C82 C83 H83 120.3
C84 C83 H83 120.3
C79 C84 C83 120.4(5)
C79 C84 H84 119.8
C83 C84 H84 119.8
C3 N1 O3 106.1(3)
C35 N3 O9 105.9(4)
C1 O1 Tb1 129.1(3)
C1 O3 N1 108.8(4)
C33 O9 N3 108.5(4)
P2 O11 Tb1 163.9(2)
O11 P2 C73 111.42(19)
O11 P2 C72 113.85(19)
C73 P2 C72 107.2(2)
O11 P2 C79 109.5(2)
C73 P2 C79 107.5(2)
C72 P2 C79 107.0(2)

loop_
_geom_bond_atom_site_label_1
_geom_bond_atom_site_label_2
_geom_bond_distance
C17 O4 1.229(5)
C17 O6 1.370(5)
C17 C18 1.427(6)
C18 C26 1.419(6)
C18 C19 1.437(6)
C19 N2 1.301(5)
C19 C20 1.479(6)
C20 C25 1.366(7)
C20 C21 1.391(6)
C21 C22 1.368(7)
C21 H21 0.9300
C22 C23 1.333(8)
C22 H22 0.9300
C23 C24 1.377(9)
C23 H23 0.9300
C24 C25 1.389(8)
C24 H24 0.9300
C25 H25 0.9300
C26 O5 1.256(5)
C26 C27 1.494(6)
C27 C28 1.382(6)
C27 C32 1.393(7)
C28 C29 1.383(7)
C28 H28 0.9300
C29 C30 1.371(9)
C29 H29 0.9300
C30 C31 1.385(9)
C30 H30 0.9300
C31 C32 1.372(7)
C31 H31 0.9300
C32 H32 0.9300
C42 O8 1.258(5)
C42 C34 1.416(6)
C42 C43 1.490(6)
C49 C50 1.372(9)
C49 C54 1.404(10)
C49 P1 1.790(6)
C50 C51 1.414(10)
C50 H50 0.9300
C51 C52 1.354(18)
C51 H51 0.9300
C52 C53 1.395(18)
C52 H52 0.9300
C53 C54 1.389(11)
C53 H53 0.9300
C54 H54 0.9300
N2 O6 1.440(5)
O2 C10 1.251(5)
O2 Tb1 2.372(3)
O4 Tb1 2.450(3)
O5 Tb1 2.358(3)
O7 C33 1.258(5)
O7 Tb1 2.411(3)
O8 Tb1 2.394(3)
O10 C67 1.384(5)
O10 C66 1.404(5)
O12 P1 1.491(4)
O12 Tb1 2.288(3)
P1 C55 1.798(5)
P1 C61 1.806(4)
Tb1 O11 2.303(3)
Tb1 O1 2.364(3)
C1 O1 1.247(5)
C1 O3 1.362(6)
C1 C2 1.427(7)
C2 C10 1.420(7)
C2 C3 1.437(6)
C3 N1 1.301(6)
C3 C4 1.483(6)
C4 C9 1.384(6)
C4 C5 1.394(6)
C5 C6 1.391(7)
C5 H5 0.9300
C6 C7 1.374(7)
C6 H6 0.9300
C7 C8 1.382(7)
C7 H7 0.9300
C8 C9 1.375(7)
C8 H8 0.9300
C9 H9 0.9300
C10 C11 1.494(6)
C11 C16 1.379(6)
C11 C12 1.387(6)
C12 C13 1.378(7)
C12 H12 0.9300
C13 C14 1.372(7)
C13 H13 0.9300
C14 C15 1.386(6)
C14 H14 0.9300
C15 C16 1.385(7)
C15 H15 0.9300
C16 H16 0.9300
C33 O9 1.365(6)
C33 C34 1.411(6)
C34 C35 1.441(6)
C35 N3 1.312(6)
C35 C36 1.486(6)
C36 C41 1.377(7)
C36 C37 1.379(7)
C37 C38 1.385(7)
C37 H37 0.9300
C38 C39 1.361(8)
C38 H38 0.9300
C39 C40 1.356(9)
C39 H39 0.9300
C40 C41 1.394(7)
C40 H40 0.9300
C41 H41 0.9300
C43 C48 1.367(6)
C43 C44 1.388(6)
C44 C45 1.385(7)
C44 H44 0.9300
C45 C46 1.368(7)
C45 H45 0.9300
C46 C47 1.381(7)
C46 H46 0.9300
C47 C48 1.383(6)
C47 H47 0.9300
C48 H48 0.9300
C55 C60 1.375(7)
C55 C56 1.402(6)
C56 C57 1.386(7)
C56 H56 0.9300
C57 C58 1.369(8)
C57 H57 0.9300
C58 C59 1.380(8)
C58 H58 0.9300
C59 C60 1.397(7)
C59 H59 0.9300
C60 H60 0.9300
C61 C66 1.390(6)
C61 C62 1.412(6)
C62 C63 1.382(6)
C62 H62 0.9300
C63 C64 1.374(7)
C63 H63 0.9300
C64 C65 1.393(7)
C64 H64 0.9300
C65 C66 1.371(6)
C65 H65 0.9300
C67 C68 1.384(6)
C67 C72 1.404(6)
C68 C69 1.388(6)
C68 H68 0.9300
C69 C70 1.384(7)
C69 H69 0.9300
C70 C71 1.365(6)
C70 H70 0.9300
C71 C72 1.406(6)
C71 H71 0.9300
C72 P2 1.799(5)
C73 C78 1.376(6)
C73 C74 1.387(7)
C73 P2 1.796(4)
C74 C75 1.384(6)
C74 H74 0.9300
C75 C76 1.377(8)
C75 H75 0.9300
C76 C77 1.372(8)
C76 H76 0.9300
C77 C78 1.387(7)
C77 H77 0.9300
C78 H78 0.9300
C79 C84 1.389(6)
C79 C80 1.392(6)
C79 P2 1.801(5)
C80 C81 1.387(7)
C80 H80 0.9300
C81 C82 1.364(8)
C81 H81 0.9300
C82 C83 1.367(8)
C82 H82 0.9300
C83 C84 1.391(7)
C83 H83 0.9300
C84 H84 0.9300
N1 O3 1.445(5)
N3 O9 1.450(5)
O11 P2 1.495(3)

loop_
_geom_torsion_atom_site_label_1
_geom_torsion_atom_site_label_2
_geom_torsion_atom_site_label_3
_geom_torsion_atom_site_label_4
_geom_torsion
O4 C17 C18 C26 5.7(9)
O6 C17 C18 C26 -171.0(4)
O4 C17 C18 C19 -179.7(5)
O6 C17 C18 C19 3.7(5)
C26 C18 C19 N2 171.9(5)
C17 C18 C19 N2 -1.5(5)
C26 C18 C19 C20 -14.5(9)
C17 C18 C19 C20 172.1(5)
N2 C19 C20 C25 131.0(6)
C18 C19 C20 C25 -42.3(8)
N2 C19 C20 C21 -47.7(6)
C18 C19 C20 C21 139.0(5)
C25 C20 C21 C22 -0.1(8)
C19 C20 C21 C22 178.7(5)
C20 C21 C22 C23 -0.9(9)
C21 C22 C23 C24 0.9(11)
C22 C23 C24 C25 0.1(13)
C21 C20 C25 C24 1.0(9)
C19 C20 C25 C24 -177.7(6)
C23 C24 C25 C20 -1.1(13)
C17 C18 C26 O5 -19.5(7)
C19 C18 C26 O5 168.0(5)
C17 C18 C26 C27 158.4(5)
C19 C18 C26 C27 -14.1(9)
O5 C26 C27 C28 144.3(5)
C18 C26 C27 C28 -33.7(8)
O5 C26 C27 C32 -33.1(7)
C18 C26 C27 C32 148.9(5)
C32 C27 C28 C29 -1.0(9)
C26 C27 C28 C29 -178.4(5)
C27 C28 C29 C30 -0.6(10)
C28 C29 C30 C31 1.6(12)
C29 C30 C31 C32 -1.0(13)
C30 C31 C32 C27 -0.7(11)
C28 C27 C32 C31 1.7(9)
C26 C27 C32 C31 179.2(6)
C54 C49 C50 C51 0.6(9)
P1 C49 C50 C51 -179.6(5)
C49 C50 C51 C52 -2.4(12)
C50 C51 C52 C53 2.5(17)
C51 C52 C53 C54 -0.8(17)
C52 C53 C54 C49 -1.1(13)
C50 C49 C54 C53 1.1(10)
P1 C49 C54 C53 -178.7(6)
C18 C19 N2 O6 -1.2(5)
C20 C19 N2 O6 -175.7(4)
O6 C17 O4 Tb1 -165.4(3)
C18 C17 O4 Tb1 18.3(8)
C18 C26 O5 Tb1 8.9(8)
C27 C26 O5 Tb1 -169.1(4)
O4 C17 O6 N2 178.3(4)
C18 C17 O6 N2 -4.6(5)
C19 N2 O6 C17 3.6(5)
C34 C42 O8 Tb1 1.3(6)
C43 C42 O8 Tb1 178.7(3)
Tb1 O12 P1 C49 -159.0(7)
Tb1 O12 P1 C55 83.6(7)
Tb1 O12 P1 C61 -41.4(8)
C50 C49 P1 O12 24.4(5)
C54 C49 P1 O12 -155.8(4)
C50 C49 P1 C55 145.3(4)
C54 C49 P1 C55 -34.9(5)
C50 C49 P1 C61 -98.2(4)
C54 C49 P1 C61 81.6(5)
P1 O12 Tb1 O11 1.7(7)
P1 O12 Tb1 O5 148.9(7)
P1 O12 Tb1 O1 -107.0(7)
P1 O12 Tb1 O2 -64.7(7)
P1 O12 Tb1 O8 74.5(7)
P1 O12 Tb1 O7 87.2(7)
P1 O12 Tb1 O4 -139.9(7)
C26 O5 Tb1 O12 81.9(5)
C26 O5 Tb1 O11 -161.8(5)
C26 O5 Tb1 O1 -60.6(5)
C26 O5 Tb1 O2 15.8(6)
C26 O5 Tb1 O8 152.3(5)
C26 O5 Tb1 O7 -132.0(5)
C26 O5 Tb1 O4 7.2(5)
C10 O2 Tb1 O12 -140.4(4)
C10 O2 Tb1 O11 107.8(4)
C10 O2 Tb1 O5 -70.8(5)
C10 O2 Tb1 O1 14.0(4)
C10 O2 Tb1 O8 167.5(4)
C10 O2 Tb1 O7 63.3(4)
C10 O2 Tb1 O4 -62.2(4)
C42 O8 Tb1 O12 156.7(4)
C42 O8 Tb1 O11 -92.3(4)
C42 O8 Tb1 O5 62.6(4)
C42 O8 Tb1 O1 -21.6(5)
C42 O8 Tb1 O2 -148.8(4)
C42 O8 Tb1 O7 -15.2(4)
C42 O8 Tb1 O4 109.5(4)
C33 O7 Tb1 O12 6.5(4)
C33 O7 Tb1 O11 103.0(3)
C33 O7 Tb1 O5 -59.7(3)
C33 O7 Tb1 O1 -164.4(4)
C33 O7 Tb1 O2 146.5(3)
C33 O7 Tb1 O8 19.1(3)
C33 O7 Tb1 O4 -110.7(3)
C17 O4 Tb1 O12 -113.0(4)
C17 O4 Tb1 O11 150.2(3)
C17 O4 Tb1 O5 -19.2(4)
C17 O4 Tb1 O1 87.7(4)
C17 O4 Tb1 O2 166.2(4)
C17 O4 Tb1 O8 -67.2(4)
C17 O4 Tb1 O7 32.9(4)
O1 C1 C2 C10 -1.0(8)
O3 C1 C2 C10 178.9(4)
O1 C1 C2 C3 176.6(5)
O3 C1 C2 C3 -3.5(5)
C10 C2 C3 N1 179.6(5)
C1 C2 C3 N1 2.3(5)
C10 C2 C3 C4 3.1(8)
C1 C2 C3 C4 -174.1(4)
N1 C3 C4 C9 -118.8(5)
C2 C3 C4 C9 57.6(7)
N1 C3 C4 C5 61.0(7)
C2 C3 C4 C5 -122.6(5)
C9 C4 C5 C6 -1.1(8)
C3 C4 C5 C6 179.1(5)
C4 C5 C6 C7 1.3(9)
C5 C6 C7 C8 -0.6(9)
C6 C7 C8 C9 -0.3(9)
C7 C8 C9 C4 0.5(9)
C5 C4 C9 C8 0.2(8)
C3 C4 C9 C8 180.0(5)
Tb1 O2 C10 C2 -14.4(7)
Tb1 O2 C10 C11 166.3(3)
C1 C2 C10 O2 4.3(7)
C3 C2 C10 O2 -172.5(4)
C1 C2 C10 C11 -176.4(4)
C3 C2 C10 C11 6.8(8)
O2 C10 C11 C16 40.2(6)
C2 C10 C11 C16 -139.0(5)
O2 C10 C11 C12 -136.2(4)
C2 C10 C11 C12 44.5(6)
C16 C11 C12 C13 2.1(7)
C10 C11 C12 C13 178.6(5)
C11 C12 C13 C14 -0.6(8)
C12 C13 C14 C15 -0.3(8)
C13 C14 C15 C16 -0.2(8)
C12 C11 C16 C15 -2.7(7)
C10 C11 C16 C15 -179.3(4)
C14 C15 C16 C11 1.7(8)
Tb1 O7 C33 O9 168.0(3)
Tb1 O7 C33 C34 -13.1(7)
O7 C33 C34 C42 -11.0(7)
O9 C33 C34 C42 168.0(4)
O7 C33 C34 C35 175.4(5)
O9 C33 C34 C35 -5.6(5)
O8 C42 C34 C33 17.2(6)
C43 C42 C34 C33 -160.1(4)
O8 C42 C34 C35 -171.5(4)
C43 C42 C34 C35 11.2(7)
C33 C34 C35 N3 2.9(5)
C42 C34 C35 N3 -169.5(5)
C33 C34 C35 C36 -170.0(5)
C42 C34 C35 C36 17.6(8)
N3 C35 C36 C41 37.0(6)
C34 C35 C36 C41 -150.3(5)
N3 C35 C36 C37 -140.8(5)
C34 C35 C36 C37 31.9(8)
C41 C36 C37 C38 -0.2(8)
C35 C36 C37 C38 177.6(5)
C36 C37 C38 C39 -0.4(9)
C37 C38 C39 C40 1.5(9)
C38 C39 C40 C41 -2.0(9)
C37 C36 C41 C40 -0.3(7)
C35 C36 C41 C40 -178.1(5)
C39 C40 C41 C36 1.4(8)
O8 C42 C43 C48 41.8(6)
C34 C42 C43 C48 -140.7(5)
O8 C42 C43 C44 -135.5(4)
C34 C42 C43 C44 41.9(6)
C48 C43 C44 C45 -2.3(7)
C42 C43 C44 C45 175.1(5)
C43 C44 C45 C46 3.3(8)
C44 C45 C46 C47 -1.2(9)
C45 C46 C47 C48 -2.0(8)
C44 C43 C48 C47 -0.9(7)
C42 C43 C48 C47 -178.3(4)
C46 C47 C48 C43 3.1(8)
O12 P1 C55 C60 -148.6(4)
C49 P1 C55 C60 92.0(5)
C61 P1 C55 C60 -21.5(5)
O12 P1 C55 C56 36.9(4)
C49 P1 C55 C56 -82.5(4)
C61 P1 C55 C56 164.0(4)
C60 C55 C56 C57 -0.9(7)
P1 C55 C56 C57 173.8(4)
C55 C56 C57 C58 0.6(8)
C56 C57 C58 C59 1.2(9)
C57 C58 C59 C60 -2.5(9)
C56 C55 C60 C59 -0.4(8)
P1 C55 C60 C59 -174.6(4)
C58 C59 C60 C55 2.1(9)
O12 P1 C61 C66 42.7(4)
C49 P1 C61 C66 162.7(4)
C55 P1 C61 C66 -83.3(4)
O12 P1 C61 C62 -133.9(4)
C49 P1 C61 C62 -13.9(5)
C55 P1 C61 C62 100.1(4)
C66 C61 C62 C63 -1.2(7)
P1 C61 C62 C63 175.6(4)
C61 C62 C63 C64 -0.6(8)
C62 C63 C64 C65 0.7(8)
C63 C64 C65 C66 1.1(7)
C64 C65 C66 C61 -3.1(7)
C64 C65 C66 O10 -176.9(4)
C62 C61 C66 C65 3.1(7)
P1 C61 C66 C65 -173.7(4)
C62 C61 C66 O10 177.0(4)
P1 C61 C66 O10 0.3(6)
C67 O10 C66 C65 -63.6(5)
C67 O10 C66 C61 122.2(4)
C66 O10 C67 C68 -34.1(5)
C66 O10 C67 C72 149.6(4)
O10 C67 C68 C69 -174.9(4)
C72 C67 C68 C69 1.2(6)
C67 C68 C69 C70 -0.5(6)
C68 C69 C70 C71 -1.0(6)
C69 C70 C71 C72 2.0(6)
O10 C67 C72 C71 176.1(3)
C68 C67 C72 C71 -0.3(6)
O10 C67 C72 P2 -5.2(5)
C68 C67 C72 P2 178.4(3)
C70 C71 C72 C67 -1.3(6)
C70 C71 C72 P2 -180.0(3)
C78 C73 C74 C75 -0.3(7)
P2 C73 C74 C75 -178.7(4)
C73 C74 C75 C76 1.4(7)
C74 C75 C76 C77 -1.0(8)
C75 C76 C77 C78 -0.3(9)
C74 C73 C78 C77 -1.0(7)
P2 C73 C78 C77 177.5(4)
C76 C77 C78 C73 1.3(8)
C84 C79 C80 C81 0.7(7)
P2 C79 C80 C81 176.2(4)
C79 C80 C81 C82 0.0(8)
C80 C81 C82 C83 -0.2(8)
C81 C82 C83 C84 -0.4(8)
C80 C79 C84 C83 -1.3(7)
P2 C79 C84 C83 -177.1(4)
C82 C83 C84 C79 1.1(8)
C2 C3 N1 O3 -0.3(5)
C4 C3 N1 O3 176.6(3)
C34 C35 N3 O9 0.8(5)
C36 C35 N3 O9 174.9(4)
O3 C1 O1 Tb1 -173.8(3)
C2 C1 O1 Tb1 6.1(7)
O12 Tb1 O1 C1 34.6(4)
O11 Tb1 O1 C1 -79.8(4)
O5 Tb1 O1 C1 135.0(4)
O2 Tb1 O1 C1 -8.4(4)
O8 Tb1 O1 C1 -148.1(3)
O7 Tb1 O1 C1 -154.3(4)
O4 Tb1 O1 C1 67.9(4)
O1 C1 O3 N1 -176.6(4)
C2 C1 O3 N1 3.4(5)
C3 N1 O3 C1 -2.0(5)
O7 C33 O9 N3 -174.5(4)
C34 C33 O9 N3 6.4(5)
C35 N3 O9 C33 -4.5(5)
O12 Tb1 O11 P2 -5.7(7)
O5 Tb1 O11 P2 -117.0(6)
O1 Tb1 O11 P2 138.3(6)
O2 Tb1 O11 P2 64.5(6)
O8 Tb1 O11 P2 -72.2(6)
O7 Tb1 O11 P2 -146.7(6)
O4 Tb1 O11 P2 80.5(7)
Tb1 O11 P2 C73 95.1(6)
Tb1 O11 P2 C72 -26.3(7)
Tb1 O11 P2 C79 -146.1(6)
C78 C73 P2 O11 40.6(4)
C74 C73 P2 O11 -141.0(4)
C78 C73 P2 C72 165.8(4)
C74 C73 P2 C72 -15.8(5)
C78 C73 P2 C79 -79.4(4)
C74 C73 P2 C79 99.0(4)
C67 C72 P2 O11 50.2(4)
C71 C72 P2 O11 -131.2(3)
C67 C72 P2 C73 -73.5(4)
C71 C72 P2 C73 105.1(3)
C67 C72 P2 C79 171.4(3)
C71 C72 P2 C79 -10.0(4)
C84 C79 P2 O11 37.6(4)
C80 C79 P2 O11 -138.0(4)
C84 C79 P2 C73 158.8(4)
C80 C79 P2 C73 -16.8(4)
C84 C79 P2 C72 -86.3(4)
C80 C79 P2 C72 98.1(4)
